data_7050003
loop_
_publ_author_name
'Ota, Akira'
'Ouahab, Lahc\`ene'
'Golhen, St\'ephane'
'Cador, Olivier'
'Yoshida, Yukihiro'
'Saito, Gunzi'

_publ_section_title
;
 Paramagnetic transition metal complexes with a redox-active ligand:
 M(hfac)2(EDO-EDT-TTF-py)n; [M = CuII, n= 1, 2; M = MnII, n= 2]
;
_journal_issue 9
_journal_name_full 'New Journal of Chemistry'
_journal_page_first 1135
_journal_paper_doi 10.1039/b507163a
_journal_volume 29
_journal_year 2005
_chemical_formula_sum 'C40 H24 Cu F12 N2 O8 S12'
_chemical_formula_weight 1336.87
_chemical_name_common Cu(hfac)2(EDO-EDT-TTF-Py)2
_chemical_name_systematic
;
?
;
_space_group_IT_number 2
_symmetry_cell_setting triclinic
_symmetry_space_group_name_Hall '-P 1'
_symmetry_space_group_name_H-M 'P -1'
_atom_sites_solution_hydrogens geom
_atom_sites_solution_primary direct
_atom_sites_solution_secondary difmap
_audit_creation_method SHELXL-97
_cell_angle_alpha 91.682(2)
_cell_angle_beta 91.014(3)
_cell_angle_gamma 93.547(2)
_cell_formula_units_Z 1
_cell_length_a 7.1085(4)
_cell_length_b 11.1210(7)
_cell_length_c 16.3628(11)
_cell_measurement_reflns_used 25538
_cell_measurement_temperature 293(2)
_cell_measurement_theta_max 25.350
_cell_measurement_theta_min 0.998
_cell_volume 1290.26(14)
_computing_cell_refinement 'HKL Scalepack (Otwinowski & Minor 1997)'
_computing_data_collection 'Collect (Nonius BV, 1997-2000)'
_computing_data_reduction 'HKL Denzo and Scalepack (Otwinowski & Minor 1997)'
_computing_structure_refinement 'SHELXL-97 (Sheldrick, 1997)'
_computing_structure_solution 'SHELXS-97 (Sheldrick, 1997)'
_diffrn_ambient_temperature 293(2)
_diffrn_detector_area_resol_mean 9
_diffrn_measured_fraction_theta_full 0.993
_diffrn_measured_fraction_theta_max 0.993
_diffrn_measurement_device '95mm CCD camera on \k-goniostat'
_diffrn_measurement_device_type KappaCCD
_diffrn_measurement_method CCD
_diffrn_radiation_monochromator graphite
_diffrn_radiation_source 'fine-focus sealed tube'
_diffrn_radiation_type MoK\a
_diffrn_radiation_wavelength 0.71073
_diffrn_reflns_av_R_equivalents 0.0819
_diffrn_reflns_av_sigmaI/netI 0.0749
_diffrn_reflns_limit_h_max 8
_diffrn_reflns_limit_h_min -8
_diffrn_reflns_limit_k_max 13
_diffrn_reflns_limit_k_min -13
_diffrn_reflns_limit_l_max 19
_diffrn_reflns_limit_l_min -19
_diffrn_reflns_number 13073
_diffrn_reflns_theta_full 25.39
_diffrn_reflns_theta_max 25.39
_diffrn_reflns_theta_min 2.49
_exptl_absorpt_coefficient_mu 1.004
_exptl_crystal_colour red
_exptl_crystal_density_diffrn 1.721
_exptl_crystal_density_method 'not measured'
_exptl_crystal_description plate
_exptl_crystal_F_000 671
_exptl_crystal_size_max 0.26
_exptl_crystal_size_mid 0.12
_exptl_crystal_size_min 0.04
_refine_diff_density_max 1.279
_refine_diff_density_min -0.599
_refine_diff_density_rms 0.082
_refine_ls_extinction_method none
_refine_ls_goodness_of_fit_ref 1.050
_refine_ls_hydrogen_treatment mixed
_refine_ls_matrix_type full
_refine_ls_number_parameters 340
_refine_ls_number_reflns 4743
_refine_ls_number_restraints 0
_refine_ls_restrained_S_all 1.050
_refine_ls_R_factor_all 0.1305
_refine_ls_R_factor_gt 0.0817
_refine_ls_shift/su_max 0.000
_refine_ls_shift/su_mean 0.000
_refine_ls_structure_factor_coef Fsqd
_refine_ls_weighting_details 'calc w=1/[\s^2^(Fo^2^)+(0.1337P)^2^+1.2437P] where P=(Fo^2^+2Fc^2^)/3'
_refine_ls_weighting_scheme calc
_refine_ls_wR_factor_gt 0.2219
_refine_ls_wR_factor_ref 0.2617
_reflns_number_gt 2817
_reflns_number_total 4743
_reflns_threshold_expression >2sigma(I)
_cod_data_source_file b507163a.txt
_cod_data_source_block 2
_cod_depositor_comments
;
The following automatic conversions were performed:
'_symmetry_cell_setting' value 'Triclinic' changed to 'triclinic'
according to '/home/saulius/struct/CIF-dictionaries/cif_core.dic'
dictionary named 'cif_core.dic' version 2.4.1 from 2010-06-29.

Automatic conversion script
Id: cif_fix_enum 1527 2010-12-29 10:47:43Z saulius 
;
_cod_original_sg_symbol_H-M P-1
_cod_database_code 7050003

loop_
_symmetry_equiv_pos_as_xyz
'x, y, z'
'-x, -y, -z'

loop_
_atom_site_label
_atom_site_type_symbol
_atom_site_fract_x
_atom_site_fract_y
_atom_site_fract_z
_atom_site_U_iso_or_equiv
_atom_site_adp_type
_atom_site_occupancy
_atom_site_symmetry_multiplicity
_atom_site_calc_flag
_atom_site_refinement_flags
_atom_site_disorder_assembly
_atom_site_disorder_group
C1 C 0.9138(11) 0.6173(8) 0.3465(5) 0.092(2) Uani 1 1 d . . .
H1 H 1.0408 0.6083 0.3370 0.110 Uiso 1 1 calc R . .
C2 C 0.8095(13) 0.6750(9) 0.2883(5) 0.106(3) Uani 1 1 d . . .
H2 H 0.8685 0.7056 0.2424 0.127 Uiso 1 1 calc R . .
C3 C 0.6255(13) 0.6867(7) 0.2979(5) 0.090(2) Uani 1 1 d . . .
C4 C 0.5512(11) 0.6420(10) 0.3665(7) 0.112(3) Uani 1 1 d . . .
H4 H 0.4234 0.6476 0.3761 0.135 Uiso 1 1 calc R . .
C5 C 0.6634(11) 0.5875(10) 0.4233(6) 0.106(3) Uani 1 1 d . . .
H5 H 0.6077 0.5584 0.4704 0.127 Uiso 1 1 calc R . .
C6 C 0.5052(16) 0.7520(9) 0.2384(6) 0.126(4) Uani 1 1 d . . .
H6 H 0.6003 0.7767 0.1985 0.151 Uiso 1 1 calc R . .
C7 C 0.445(2) 0.8598(10) 0.2608(8) 0.184(7) Uani 1 1 d . . .
H7A H 0.5564 0.9087 0.2787 0.220 Uiso 1 1 calc R . .
H7B H 0.3706 0.8463 0.3093 0.220 Uiso 1 1 calc R . .
C8 C 0.1981(10) 0.7231(6) 0.1359(4) 0.0759(19) Uani 1 1 d . . .
C9 C 0.1744(11) 0.8419(7) 0.1458(6) 0.096(3) Uani 1 1 d . . .
C10 C -0.1002(10) 0.7621(6) 0.0529(4) 0.0772(19) Uani 1 1 d . . .
C11 C -0.2557(10) 0.7516(7) 0.0037(4) 0.0761(18) Uani 1 1 d . . .
C12 C -0.5293(9) 0.6776(7) -0.0913(5) 0.0784(19) Uani 1 1 d . . .
C13 C -0.5516(10) 0.7912(8) -0.0785(6) 0.095(3) Uani 1 1 d . . .
C14 C -0.7951(16) 0.6595(10) -0.1719(9) 0.156(5) Uani 1 1 d . . .
H14A H -0.7936 0.6454 -0.2306 0.188 Uiso 1 1 calc R . .
H14B H -0.9102 0.6189 -0.1529 0.188 Uiso 1 1 calc R . .
C15 C -0.8115(18) 0.7768(12) -0.1591(10) 0.192(7) Uani 1 1 d . . .
H15A H -0.9368 0.7845 -0.1378 0.231 Uiso 1 1 calc R . .
H15B H -0.8123 0.8113 -0.2129 0.231 Uiso 1 1 calc R . .
C16 C 1.2641(19) 0.8782(9) 0.5291(9) 0.127(4) Uani 1 1 d . . .
C17 C 1.1386(12) 0.7647(7) 0.5448(5) 0.085(2) Uani 1 1 d . . .
C18 C 0.9908(13) 0.7726(7) 0.5959(6) 0.095(2) Uani 1 1 d . . .
H18 H 0.9756 0.8475 0.6209 0.114 Uiso 1 1 calc R . .
C19 C 0.8628(10) 0.6816(7) 0.6142(4) 0.0761(18) Uani 1 1 d . . .
C20 C 0.7128(15) 0.7058(10) 0.6747(7) 0.106(3) Uani 1 1 d . . .
N1 N 0.8431(7) 0.5753(5) 0.4136(3) 0.0657(13) Uani 1 1 d . . .
O1 O -0.6486(8) 0.6011(5) -0.1395(4) 0.1057(19) Uani 1 1 d . . .
O2 O -0.6941(9) 0.8523(6) -0.1115(5) 0.133(3) Uani 1 1 d . . .
O3 O 1.1901(7) 0.6735(5) 0.5053(3) 0.0842(14) Uani 1 1 d . . .
O4 O 0.8513(7) 0.5741(4) 0.5876(3) 0.0755(12) Uani 1 1 d . . .
F1 F 1.4355(12) 0.8585(7) 0.5087(7) 0.195(4) Uani 1 1 d . . .
F2 F 1.2783(17) 0.9515(9) 0.5885(7) 0.259(6) Uani 1 1 d . . .
F3 F 1.2073(15) 0.9339(8) 0.4664(7) 0.217(5) Uani 1 1 d . . .
F4 F 0.7423(12) 0.6564(12) 0.7423(5) 0.222(5) Uani 1 1 d . . .
F5 F 0.5490(9) 0.6649(8) 0.6519(5) 0.168(3) Uani 1 1 d . . .
F6 F 0.6931(15) 0.8159(7) 0.6939(7) 0.239(5) Uani 1 1 d . . .
S1 S 0.3698(4) 0.6408(2) 0.17928(17) 0.1259(11) Uani 1 1 d . . .
S2 S 0.3162(5) 0.9510(2) 0.2001(2) 0.1553(15) Uani 1 1 d . . .
S3 S 0.0347(3) 0.64005(18) 0.07449(14) 0.0973(7) Uani 1 1 d . . .
S4 S -0.0233(4) 0.89820(18) 0.10178(18) 0.1131(9) Uani 1 1 d . . .
S5 S -0.3373(3) 0.61412(18) -0.04383(13) 0.0911(7) Uani 1 1 d . . .
S6 S -0.3888(4) 0.8742(2) -0.0143(2) 0.1334(12) Uani 1 1 d . . .
Cu Cu 1.0000 0.5000 0.5000 0.0627(4) Uani 1 2 d S . .

loop_
_atom_site_aniso_label
_atom_site_aniso_U_11
_atom_site_aniso_U_22
_atom_site_aniso_U_33
_atom_site_aniso_U_23
_atom_site_aniso_U_13
_atom_site_aniso_U_12
C1 0.079(5) 0.123(7) 0.075(5) 0.026(4) -0.002(4) 0.014(4)
C2 0.093(6) 0.141(8) 0.088(5) 0.040(5) -0.010(5) 0.023(5)
C3 0.098(6) 0.081(5) 0.088(5) 0.004(4) -0.039(4) 0.002(4)
C4 0.055(4) 0.156(9) 0.126(8) 0.021(7) -0.019(5) 0.005(5)
C5 0.068(5) 0.156(9) 0.093(6) 0.039(6) -0.007(4) -0.008(5)
C6 0.141(8) 0.104(7) 0.130(8) -0.006(6) -0.081(7) 0.020(6)
C7 0.259(16) 0.090(7) 0.197(12) -0.040(7) -0.149(12) 0.036(9)
C8 0.076(4) 0.074(4) 0.077(4) -0.011(3) -0.032(3) 0.017(3)
C9 0.085(5) 0.084(5) 0.116(6) -0.026(4) -0.043(5) 0.016(4)
C10 0.083(4) 0.066(4) 0.082(4) -0.003(3) -0.022(4) 0.016(3)
C11 0.069(4) 0.079(4) 0.081(4) 0.003(3) -0.018(3) 0.015(3)
C12 0.057(4) 0.082(5) 0.095(5) -0.007(4) -0.021(3) 0.008(3)
C13 0.069(4) 0.085(5) 0.131(7) -0.003(5) -0.043(5) 0.013(4)
C14 0.129(8) 0.110(8) 0.225(13) -0.023(8) -0.107(9) 0.018(7)
C15 0.157(10) 0.143(10) 0.274(17) -0.064(11) -0.148(12) 0.057(9)
C16 0.130(9) 0.076(6) 0.168(11) -0.007(7) -0.009(8) -0.031(6)
C17 0.089(5) 0.067(4) 0.096(6) 0.000(4) -0.022(5) -0.008(4)
C18 0.105(6) 0.066(5) 0.110(6) -0.015(4) -0.008(5) -0.003(4)
C19 0.083(5) 0.076(5) 0.069(4) -0.008(3) -0.017(4) 0.014(4)
C20 0.106(7) 0.108(7) 0.102(7) -0.021(5) 0.000(6) 0.010(5)
N1 0.058(3) 0.071(3) 0.067(3) 0.005(3) -0.009(2) -0.001(2)
O1 0.086(3) 0.097(4) 0.131(5) -0.028(3) -0.049(3) 0.015(3)
O2 0.105(4) 0.090(4) 0.203(7) -0.015(4) -0.077(5) 0.029(3)
O3 0.082(3) 0.077(3) 0.092(3) 0.007(3) -0.005(3) -0.009(2)
O4 0.083(3) 0.067(3) 0.076(3) -0.001(2) -0.002(2) 0.006(2)
F1 0.143(6) 0.123(5) 0.312(12) 0.007(6) 0.025(7) -0.060(5)
F2 0.330(12) 0.170(7) 0.252(10) -0.104(7) 0.093(9) -0.161(8)
F3 0.258(10) 0.149(7) 0.237(10) 0.096(7) -0.047(8) -0.068(6)
F4 0.172(7) 0.406(17) 0.100(5) 0.034(7) 0.042(5) 0.087(9)
F5 0.100(4) 0.202(7) 0.200(7) -0.063(6) 0.010(5) 0.021(5)
F6 0.276(11) 0.127(6) 0.313(12) -0.085(7) 0.147(10) 0.009(6)
S1 0.135(2) 0.0966(15) 0.145(2) -0.0453(15) -0.0874(17) 0.0529(15)
S2 0.172(3) 0.0831(16) 0.206(3) -0.0288(18) -0.111(3) 0.0173(16)
S3 0.1026(15) 0.0714(11) 0.1165(16) -0.0179(10) -0.0540(13) 0.0200(10)
S4 0.1151(17) 0.0649(12) 0.157(2) -0.0091(12) -0.0634(16) 0.0157(11)
S5 0.0907(13) 0.0771(12) 0.1049(15) -0.0148(10) -0.0405(11) 0.0192(10)
S6 0.1153(18) 0.0734(13) 0.209(3) -0.0164(15) -0.089(2) 0.0245(12)
Cu 0.0678(7) 0.0586(6) 0.0610(7) 0.0024(5) -0.0100(5) 0.0012(5)

loop_
_atom_type_symbol
_atom_type_description
_atom_type_scat_dispersion_real
_atom_type_scat_dispersion_imag
_atom_type_scat_source
C C 0.0033 0.0016 'International Tables Vol C Tables 4.2.6.8 and 6.1.1.4'
H H 0.0000 0.0000 'International Tables Vol C Tables 4.2.6.8 and 6.1.1.4'
N N 0.0061 0.0033 'International Tables Vol C Tables 4.2.6.8 and 6.1.1.4'
O O 0.0106 0.0060 'International Tables Vol C Tables 4.2.6.8 and 6.1.1.4'
F F 0.0171 0.0103 'International Tables Vol C Tables 4.2.6.8 and 6.1.1.4'
S S 0.1246 0.1234 'International Tables Vol C Tables 4.2.6.8 and 6.1.1.4'
Cu Cu 0.3201 1.2651 'International Tables Vol C Tables 4.2.6.8 and 6.1.1.4'

loop_
_geom_angle_atom_site_label_1
_geom_angle_atom_site_label_2
_geom_angle_atom_site_label_3
_geom_angle
_geom_angle_site_symmetry_1
_geom_angle_site_symmetry_3
_geom_angle_publ_flag
N1 C1 C2 123.6(7) . . ?
C3 C2 C1 120.5(8) . . ?
C2 C3 C4 116.2(7) . . ?
C2 C3 C6 123.2(9) . . ?
C4 C3 C6 120.5(9) . . ?
C3 C4 C5 120.7(8) . . ?
N1 C5 C4 123.1(8) . . ?
C7 C6 C3 119.1(8) . . ?
C7 C6 S1 124.3(8) . . ?
C3 C6 S1 107.3(6) . . ?
C6 C7 S2 125.8(8) . . ?
C9 C8 S1 128.1(5) . . ?
C9 C8 S3 117.0(5) . . ?
S1 C8 S3 114.9(4) . . ?
C8 C9 S4 118.1(5) . . ?
C8 C9 S2 128.7(6) . . ?
S4 C9 S2 113.2(4) . . ?
C11 C10 S4 122.1(5) . . ?
C11 C10 S3 122.8(6) . . ?
S4 C10 S3 115.0(4) . . ?
C10 C11 S6 121.3(6) . . ?
C10 C11 S5 122.5(5) . . ?
S6 C11 S5 116.2(4) . . ?
C13 C12 O1 124.4(6) . . ?
C13 C12 S5 118.6(5) . . ?
O1 C12 S5 117.0(5) . . ?
C12 C13 O2 124.8(7) . . ?
C12 C13 S6 118.3(5) . . ?
O2 C13 S6 116.9(6) . . ?
C15 C14 O1 122.1(9) . . ?
C14 C15 O2 125.9(9) . . ?
F2 C16 F3 108.2(12) . . ?
F2 C16 F1 106.0(11) . . ?
F3 C16 F1 101.0(12) . . ?
F2 C16 C17 113.8(11) . . ?
F3 C16 C17 112.1(10) . . ?
F1 C16 C17 114.8(9) . . ?
O3 C17 C18 128.6(7) . . ?
O3 C17 C16 112.2(9) . . ?
C18 C17 C16 119.1(9) . . ?
C17 C18 C19 126.4(8) . . ?
O4 C19 C18 128.8(7) . . ?
O4 C19 C20 112.2(7) . . ?
C18 C19 C20 119.0(8) . . ?
F5 C20 F4 104.7(11) . . ?
F5 C20 F6 104.5(10) . . ?
F4 C20 F6 104.6(10) . . ?
F5 C20 C19 113.9(8) . . ?
F4 C20 C19 111.8(9) . . ?
F6 C20 C19 116.3(10) . . ?
C1 N1 C5 116.0(6) . . ?
C1 N1 Cu 122.8(5) . . ?
C5 N1 Cu 121.2(5) . . ?
C14 O1 C12 112.0(7) . . ?
C15 O2 C13 110.7(7) . . ?
C17 O3 Cu 119.5(5) . . ?
C19 O4 Cu 128.1(5) . . ?
C8 S1 C6 102.4(4) . . ?
C7 S2 C9 100.1(5) . . ?
C8 S3 C10 95.0(3) . . ?
C9 S4 C10 94.6(3) . . ?
C12 S5 C11 93.1(3) . . ?
C11 S6 C13 93.8(4) . . ?
O4 Cu O4 180.000(1) 2_766 . ?
O4 Cu N1 89.3(2) 2_766 . ?
O4 Cu N1 90.7(2) . . ?
O4 Cu N1 90.7(2) 2_766 2_766 ?
O4 Cu N1 89.3(2) . 2_766 ?
N1 Cu N1 180.0(2) . 2_766 ?
O4 Cu O3 92.86(19) 2_766 . ?
O4 Cu O3 87.14(19) . . ?
N1 Cu O3 87.98(19) . . ?
N1 Cu O3 92.02(19) 2_766 . ?
O4 Cu O3 87.14(19) 2_766 2_766 ?
O4 Cu O3 92.86(19) . 2_766 ?
N1 Cu O3 92.02(19) . 2_766 ?
N1 Cu O3 87.98(19) 2_766 2_766 ?
O3 Cu O3 180.0 . 2_766 ?

loop_
_geom_bond_atom_site_label_1
_geom_bond_atom_site_label_2
_geom_bond_distance
_geom_bond_site_symmetry_2
_geom_bond_publ_flag
C1 N1 1.302(9) . ?
C1 C2 1.393(10) . ?
C2 C3 1.334(11) . ?
C3 C4 1.345(12) . ?
C3 C6 1.516(10) . ?
C4 C5 1.391(11) . ?
C5 N1 1.305(9) . ?
C6 C7 1.341(13) . ?
C6 S1 1.773(9) . ?
C7 S2 1.730(10) . ?
C8 C9 1.348(10) . ?
C8 S1 1.725(6) . ?
C8 S3 1.727(7) . ?
C9 S4 1.728(7) . ?
C9 S2 1.740(8) . ?
C10 C11 1.352(9) . ?
C10 S4 1.744(7) . ?
C10 S3 1.750(7) . ?
C11 S6 1.736(7) . ?
C11 S5 1.756(8) . ?
C12 C13 1.295(11) . ?
C12 O1 1.384(8) . ?
C12 S5 1.754(7) . ?
C13 O2 1.366(8) . ?
C13 S6 1.750(8) . ?
C14 C15 1.327(14) . ?
C14 O1 1.368(10) . ?
C15 O2 1.364(12) . ?
C16 F2 1.249(13) . ?
C16 F3 1.286(14) . ?
C16 F1 1.298(13) . ?
C16 C17 1.531(12) . ?
C17 O3 1.264(9) . ?
C17 C18 1.359(11) . ?
C18 C19 1.362(11) . ?
C19 O4 1.257(8) . ?
C19 C20 1.498(12) . ?
C20 F5 1.268(11) . ?
C20 F4 1.269(12) . ?
C20 F6 1.272(11) . ?
N1 Cu 2.018(5) . ?
O3 Cu 2.285(5) . ?
O4 Cu 1.986(5) . ?
Cu O4 1.986(5) 2_766 ?
Cu N1 2.018(5) 2_766 ?
Cu O3 2.285(5) 2_766 ?
